data_7060769
loop_
_publ_author_name
'Gao, Lihua'
'Bian, Gang'
'Yang, Ya'
'Zhang, Bingbing'
'Wu, Xiaowen'
'Wu, Kui'

_publ_section_title
;
 Na4SnS4 and Na4SnSe4 exhibiting multifunctional physicochemical
 performances as potential infrared nonlinear optical crystals and sodium
 ion conductors
;
_journal_issue 28
_journal_name_full 'New Journal of Chemistry'
_journal_page_first 12362
_journal_page_last 12366
_journal_paper_doi 10.1039/D1NJ02565A
_journal_volume 45
_journal_year 2021
_chemical_formula_sum 'Na4 Se4 Sn'
_chemical_formula_weight 526.49
_space_group_crystal_system tetragonal
_space_group_IT_number 114
_space_group_name_Hall 'P -4 2n'
_space_group_name_H-M_alt 'P -4 21 c'
_atom_sites_solution_hydrogens none
_audit_creation_method SHELXL-2016/6
_audit_update_record
;
2021-01-30 deposited with the CCDC.	2021-06-11 downloaded from the CCDC.
;
_cell_angle_alpha 90
_cell_angle_beta 90
_cell_angle_gamma 90
_cell_formula_units_Z 2
_cell_length_a 8.1674(7)
_cell_length_b 8.1674(7)
_cell_length_c 7.2665(13)
_cell_measurement_reflns_used 3071
_cell_measurement_temperature 273(2)
_cell_measurement_theta_max 27.53
_cell_measurement_theta_min 3.53
_cell_volume 484.72(10)
_computing_cell_refinement 'Bruker SMART'
_computing_data_collection 'Bruker SMART'
_computing_data_reduction 'Bruker SAINT'
_computing_molecular_graphics 'Bruker SHELXTL'
_computing_publication_material 'Bruker SHELXTL'
_computing_structure_refinement 'Bruker SHELXTL'
_computing_structure_solution 'Bruker SHELXTL'
_diffrn_ambient_temperature 273(2)
_diffrn_measured_fraction_theta_full 1.000
_diffrn_measured_fraction_theta_max 1.000
_diffrn_measurement_device_type 'CCD area detector'
_diffrn_radiation_monochromator graphite
_diffrn_radiation_type MoK\a
_diffrn_radiation_wavelength 0.71073
_diffrn_reflns_av_R_equivalents 0.0772
_diffrn_reflns_av_unetI/netI 0.0473
_diffrn_reflns_Laue_measured_fraction_full 1.000
_diffrn_reflns_Laue_measured_fraction_max 1.000
_diffrn_reflns_limit_h_max 10
_diffrn_reflns_limit_h_min -9
_diffrn_reflns_limit_k_max 10
_diffrn_reflns_limit_k_min -10
_diffrn_reflns_limit_l_max 9
_diffrn_reflns_limit_l_min -9
_diffrn_reflns_number 3510
_diffrn_reflns_point_group_measured_fraction_full 1.000
_diffrn_reflns_point_group_measured_fraction_max 0.998
_diffrn_reflns_theta_full 25.242
_diffrn_reflns_theta_max 27.530
_diffrn_reflns_theta_min 3.528
_diffrn_source 'sealed tube'
_exptl_absorpt_coefficient_mu 17.748
_exptl_absorpt_correction_type multi-scan
_exptl_absorpt_process_details SADABS
_exptl_crystal_colour yellow
_exptl_crystal_density_diffrn 3.607
_exptl_crystal_description block
_exptl_crystal_F_000 460
_exptl_crystal_size_max 0.134
_exptl_crystal_size_mid 0.104
_exptl_crystal_size_min 0.076
_exptl_transmission_factor_max 0.7456
_exptl_transmission_factor_min 0.3091
_refine_diff_density_max 0.529
_refine_diff_density_min -0.392
_refine_diff_density_rms 0.133
_refine_ls_abs_structure_details
;
 Flack x determined using 196 quotients [(I+)-(I-)]/[(I+)+(I-)]
 (Parsons, Flack and Wagner, Acta Cryst. B69 (2013) 249-259).
;
_refine_ls_abs_structure_Flack 0.034(18)
_refine_ls_extinction_coef 0.0052(13)
_refine_ls_extinction_expression Fc^*^=kFc[1+0.001xFc^2^\l^3^/sin(2\q)]^-1/4^
_refine_ls_extinction_method 'SHELXL-2016/6 (Sheldrick 2016)'
_refine_ls_goodness_of_fit_ref 0.933
_refine_ls_hydrogen_treatment none
_refine_ls_matrix_type full
_refine_ls_number_parameters 22
_refine_ls_number_reflns 561
_refine_ls_number_restraints 0
_refine_ls_restrained_S_all 0.933
_refine_ls_R_factor_all 0.0225
_refine_ls_R_factor_gt 0.0202
_refine_ls_shift/su_max 0.000
_refine_ls_shift/su_mean 0.000
_refine_ls_structure_factor_coef Fsqd
_refine_ls_weighting_details 'w=1/[\s^2^(Fo^2^)] where P=(Fo^2^+2Fc^2^)/3'
_refine_ls_weighting_scheme calc
_refine_ls_wR_factor_gt 0.0414
_refine_ls_wR_factor_ref 0.0419
_reflns_Friedel_coverage 0.640
_reflns_Friedel_fraction_full 1.000
_reflns_Friedel_fraction_max 0.995
_reflns_number_gt 533
_reflns_number_total 561
_reflns_threshold_expression 'I > 2\s(I)'
_cod_data_source_file d1nj02565a3.cif
_cod_data_source_block 1
_cod_depositor_comments 'Adding full bibliography for 7060769--7060770.cif.'
_cod_original_cell_volume 484.72(12)
_cod_database_code 7060769
_shelx_shelxl_version_number 2016/6
_shelx_space_group_comment
;
The symmetry employed for this shelxl refinement is uniquely defined
by the following loop, which should always be used as a source of
symmetry information in preference to the above space-group names.
They are only intended as comments.
;
_shelx_estimated_absorpt_t_min 0.3091
_shelx_estimated_absorpt_t_max 0.7456

loop_
_space_group_symop_operation_xyz
'x, y, z'
'-x, -y, z'
'y, -x, -z'
'-y, x, -z'
'-x+1/2, y+1/2, -z+1/2'
'x+1/2, -y+1/2, -z+1/2'
'-y+1/2, -x+1/2, z+1/2'
'y+1/2, x+1/2, z+1/2'

loop_
_atom_site_label
_atom_site_type_symbol
_atom_site_fract_x
_atom_site_fract_y
_atom_site_fract_z
_atom_site_U_iso_or_equiv
_atom_site_adp_type
_atom_site_occupancy
_atom_site_site_symmetry_order
_atom_site_calc_flag
_atom_site_refinement_flags_posn
_atom_site_refinement_flags_adp
_atom_site_refinement_flags_occupancy
_atom_site_disorder_assembly
_atom_site_disorder_group
Sn1 Sn 0.500000 0.500000 1.000000 0.0196(2) Uani 1 4 d S T P . .
Se1 Se 0.40586(6) 0.74034(7) 0.80929(8) 0.0230(2) Uani 1 1 d . . . . .
Na1 Na 0.0933(3) 0.6980(3) 1.0293(3) 0.0317(6) Uani 1 1 d . . . . .

loop_
_atom_site_aniso_label
_atom_site_aniso_U_11
_atom_site_aniso_U_22
_atom_site_aniso_U_33
_atom_site_aniso_U_23
_atom_site_aniso_U_13
_atom_site_aniso_U_12
Sn1 0.0212(3) 0.0212(3) 0.0165(3) 0.000 0.000 0.000
Se1 0.0223(3) 0.0269(3) 0.0199(3) 0.0055(3) -0.0003(2) 0.0003(2)
Na1 0.0310(12) 0.0350(12) 0.0292(14) 0.0021(10) -0.0058(11) -0.0011(10)

loop_
_atom_type_symbol
_atom_type_description
_atom_type_scat_dispersion_real
_atom_type_scat_dispersion_imag
_atom_type_scat_source
Na Na 0.0362 0.0249 'International Tables Vol C Tables 4.2.6.8 and 6.1.1.4'
Se Se -0.0929 2.2259 'International Tables Vol C Tables 4.2.6.8 and 6.1.1.4'
Sn Sn -0.6537 1.4246 'International Tables Vol C Tables 4.2.6.8 and 6.1.1.4'

loop_
_geom_angle_atom_site_label_1
_geom_angle_atom_site_label_2
_geom_angle_atom_site_label_3
_geom_angle
_geom_angle_site_symmetry_1
_geom_angle_site_symmetry_3
_geom_angle_publ_flag
Se1 Sn1 Se1 107.561(14) 3_567 2_665 ?
Se1 Sn1 Se1 113.36(3) 3_567 4_657 ?
Se1 Sn1 Se1 107.560(14) 2_665 4_657 ?
Se1 Sn1 Se1 107.561(14) 3_567 . ?
Se1 Sn1 Se1 113.36(3) 2_665 . ?
Se1 Sn1 Se1 107.560(14) 4_657 . ?
Se1 Sn1 Na1 130.18(4) 3_567 4_657 ?
Se1 Sn1 Na1 53.36(4) 2_665 4_657 ?
Se1 Sn1 Na1 54.41(4) 4_657 4_657 ?
Se1 Sn1 Na1 122.25(4) . 4_657 ?
Se1 Sn1 Na1 54.41(4) 3_567 3_567 ?
Se1 Sn1 Na1 122.25(4) 2_665 3_567 ?
Se1 Sn1 Na1 130.18(4) 4_657 3_567 ?
Se1 Sn1 Na1 53.36(4) . 3_567 ?
Na1 Sn1 Na1 173.40(8) 4_657 3_567 ?
Se1 Sn1 Na1 53.36(4) 3_567 2_665 ?
Se1 Sn1 Na1 54.41(4) 2_665 2_665 ?
Se1 Sn1 Na1 122.25(4) 4_657 2_665 ?
Se1 Sn1 Na1 130.18(4) . 2_665 ?
Na1 Sn1 Na1 90.190(5) 4_657 2_665 ?
Na1 Sn1 Na1 90.190(5) 3_567 2_665 ?
Sn1 Se1 Na1 103.94(5) . 8_454 ?
Sn1 Se1 Na1 115.72(5) . 6_566 ?
Na1 Se1 Na1 77.85(6) 8_454 6_566 ?
Sn1 Se1 Na1 83.96(5) . 3_567 ?
Na1 Se1 Na1 158.26(6) 8_454 3_567 ?
Na1 Se1 Na1 80.48(4) 6_566 3_567 ?
Sn1 Se1 Na1 83.00(5) . . ?
Na1 Se1 Na1 80.23(6) 8_454 . ?
Na1 Se1 Na1 154.02(7) 6_566 . ?
Na1 Se1 Na1 121.17(3) 3_567 . ?
Sn1 Se1 Na1 125.16(5) . 4_667 ?
Na1 Se1 Na1 118.01(5) 8_454 4_667 ?
Na1 Se1 Na1 106.74(7) 6_566 4_667 ?
Na1 Se1 Na1 70.17(7) 3_567 4_667 ?
Na1 Se1 Na1 71.87(8) . 4_667 ?
Se1 Na1 Se1 134.42(9) 8_455 6_466 ?
Se1 Na1 Se1 90.22(6) 8_455 4_657 ?
Se1 Na1 Se1 134.61(8) 6_466 4_657 ?
Se1 Na1 Se1 87.41(6) 8_455 . ?
Se1 Na1 Se1 88.71(7) 6_466 . ?
Se1 Na1 Se1 85.14(7) 4_657 . ?
Se1 Na1 Se1 105.55(8) 8_455 3_467 ?
Se1 Na1 Se1 83.33(6) 6_466 3_467 ?
Se1 Na1 Se1 93.08(7) 4_657 3_467 ?
Se1 Na1 Se1 166.95(8) . 3_467 ?
Se1 Na1 Na1 134.74(5) 8_455 2_565 ?
Se1 Na1 Na1 86.15(6) 6_466 2_565 ?
Se1 Na1 Na1 58.07(6) 4_657 2_565 ?
Se1 Na1 Na1 117.53(9) . 2_565 ?
Se1 Na1 Na1 51.76(5) 3_467 2_565 ?
Se1 Na1 Na1 51.47(6) 8_455 4_667 ?
Se1 Na1 Na1 89.65(8) 6_466 4_667 ?
Se1 Na1 Na1 122.45(9) 4_657 4_667 ?
Se1 Na1 Na1 56.52(8) . 4_667 ?
Se1 Na1 Na1 133.43(8) 3_467 4_667 ?
Na1 Na1 Na1 172.86(9) 2_565 4_667 ?
Se1 Na1 Na1 99.96(7) 8_455 3_467 ?
Se1 Na1 Na1 50.68(6) 6_466 3_467 ?
Se1 Na1 Na1 144.66(11) 4_657 3_467 ?
Se1 Na1 Na1 128.72(10) . 3_467 ?
Se1 Na1 Na1 51.61(7) 3_467 3_467 ?
Na1 Na1 Na1 92.57(12) 2_565 3_467 ?
Na1 Na1 Na1 89.229(18) 4_667 3_467 ?
Se1 Na1 Na1 134.56(5) 8_455 8_454 ?
Se1 Na1 Na1 50.26(4) 6_466 8_454 ?
Se1 Na1 Na1 95.32(10) 4_657 8_454 ?
Se1 Na1 Na1 48.48(5) . 8_454 ?
Se1 Na1 Na1 119.06(5) 3_467 8_454 ?
Na1 Na1 Na1 83.87(4) 2_565 8_454 ?
Na1 Na1 Na1 89.00(7) 4_667 8_454 ?
Na1 Na1 Na1 100.93(10) 3_467 8_454 ?
Se1 Na1 Na1 51.29(4) 8_455 8_455 ?
Se1 Na1 Na1 161.47(8) 6_466 8_455 ?
Se1 Na1 Na1 49.26(6) 4_657 8_455 ?
Se1 Na1 Na1 109.75(8) . 8_455 ?
Se1 Na1 Na1 78.22(5) 3_467 8_455 ?
Na1 Na1 Na1 83.87(4) 2_565 8_455 ?
Na1 Na1 Na1 101.69(7) 4_667 8_455 ?
Na1 Na1 Na1 114.18(11) 3_467 8_455 ?
Na1 Na1 Na1 143.19(14) 8_454 8_455 ?

loop_
_geom_bond_atom_site_label_1
_geom_bond_atom_site_label_2
_geom_bond_distance
_geom_bond_site_symmetry_2
_geom_bond_publ_flag
Sn1 Se1 2.5228(6) 3_567 ?
Sn1 Se1 2.5228(6) 2_665 ?
Sn1 Se1 2.5228(6) 4_657 ?
Sn1 Se1 2.5229(6) . ?
Sn1 Na1 3.700(2) 4_657 ?
Sn1 Na1 3.700(2) 3_567 ?
Sn1 Na1 3.700(2) 2_665 ?
Se1 Na1 2.909(2) 8_454 ?
Se1 Na1 2.942(2) 6_566 ?
Se1 Na1 2.986(2) 3_567 ?
Se1 Na1 3.032(3) . ?
Se1 Na1 3.226(2) 4_667 ?
Na1 Na1 3.576(5) 2_565 ?
Na1 Na1 3.676(3) 4_667 ?
Na1 Na1 3.676(3) 3_467 ?
Na1 Na1 3.8291(16) 8_454 ?
Na1 Na1 3.8291(16) 8_455 ?
